data_7101013
loop_
_publ_author_name
'Richard Winpenny'
'H. Gudel'
'F. K. Larsen'
'Rebecca H. Laye'
'E. McInnes'
'Chris Muryn'
'J. Overgaard'
'Eva Rentschler'
'Veronica Sanchez'
'S. J. Teat'
'Grigore A. Timco'
'Oliver Waldmann'

_publ_section_title
;
A Family of Heterometallic Wheels Containing
Potentially Fourteen Hundred Siblings
;
_journal_name_full 'Chemical Communications'
_journal_paper_doi 10.1039/b416770h
_journal_year 2005
_chemical_formula_sum 'C86 H160 F8 Fe7 Mn N O32'
_chemical_formula_weight 2318.04
_space_group_IT_number 14
_symmetry_cell_setting monoclinic
_symmetry_space_group_name_Hall '-P 2ybc'
_symmetry_space_group_name_H-M 'P 1 21/c 1'
_cell_angle_alpha 90.00
_cell_angle_beta 110.180(19)
_cell_angle_gamma 90.00
_cell_formula_units_Z 4
_cell_length_a 25.301(11)
_cell_length_b 16.334(7)
_cell_length_c 30.568(14)
_cell_measurement_temperature 100(2)
_cell_volume 11857(9)
_diffrn_ambient_temperature 100(2)
_exptl_crystal_density_diffrn 1.299
_cod_original_sg_symbol_H-M 'P 21/c'
_cod_database_code 7101013

loop_
_symmetry_equiv_pos_as_xyz
'x, y, z'
'-x, y+1/2, -z+1/2'
'-x, -y, -z'
'x, -y-1/2, z-1/2'

loop_
_atom_site_label
_atom_site_type_symbol
_atom_site_fract_x
_atom_site_fract_y
_atom_site_fract_z
_atom_site_U_iso_or_equiv
_atom_site_adp_type
_atom_site_occupancy
_atom_site_symmetry_multiplicity
_atom_site_calc_flag
_atom_site_refinement_flags
_atom_site_disorder_assembly
_atom_site_disorder_group
Mn1 Mn 0.3375(2) 0.4764(2) 0.75547(12) 0.1503(18) Uani 1 1 d . . .
Fe1 Fe 0.26789(9) 0.65180(13) 0.76136(7) 0.0683(7) Uani 1 1 d . . .
Fe2 Fe 0.17310(8) 0.70701(12) 0.81237(6) 0.0632(6) Uani 1 1 d . . .
Fe3 Fe 0.15084(9) 0.63627(15) 0.90968(7) 0.0781(7) Uani 1 1 d . . .
Fe4 Fe 0.16144(10) 0.44885(19) 0.96175(10) 0.1121(11) Uani 1 1 d . . .
Fe5 Fe 0.25182(11) 0.28786(18) 0.97491(12) 0.1224(13) Uani 1 1 d . . .
Fe6 Fe 0.32550(11) 0.21647(18) 0.90731(14) 0.1340(14) Uani 1 1 d . . .
Fe7 Fe 0.37430(16) 0.3097(2) 0.82591(12) 0.1385(14) Uani 1 1 d . . .
O11 O 0.1912(4) 0.6377(6) 0.7176(4) 0.078(3) Uiso 1 1 d . . .
O12 O 0.1306(4) 0.6464(6) 0.7549(3) 0.072(3) Uiso 1 1 d . . .
O13 O 0.2643(4) 0.7699(6) 0.7589(4) 0.083(3) Uiso 1 1 d . . .
O14 O 0.1848(4) 0.7973(6) 0.7738(3) 0.074(3) Uiso 1 1 d . . .
O21 O 0.2192(4) 0.7679(5) 0.8675(3) 0.068(2) Uiso 1 1 d . . .
O22 O 0.2207(4) 0.6996(6) 0.9311(3) 0.077(3) Uiso 1 1 d . . .
O23 O 0.1027(4) 0.7569(6) 0.8136(4) 0.082(3) Uiso 1 1 d . . .
O24 O 0.1064(4) 0.7342(6) 0.8849(4) 0.083(3) Uiso 1 1 d . . .
O31 O 0.0794(4) 0.5733(6) 0.8838(4) 0.081(3) Uiso 1 1 d . . .
O32 O 0.0964(5) 0.4453(7) 0.9024(4) 0.098(3) Uiso 1 1 d . . .
O33 O 0.1389(5) 0.6551(7) 0.9690(4) 0.100(3) Uiso 1 1 d . . .
O34 O 0.1207(5) 0.5354(8) 0.9874(4) 0.101(3) Uiso 1 1 d . . .
O41 O 0.2284(6) 0.4658(7) 1.0198(4) 0.102(4) Uiso 1 1 d . . .
O42 O 0.2920(5) 0.3797(7) 1.0208(4) 0.094(3) Uiso 1 1 d . . .
O43 O 0.1302(7) 0.3546(9) 0.9841(6) 0.131(5) Uiso 1 1 d . . .
O44 O 0.1965(6) 0.2730(8) 1.0105(5) 0.111(4) Uiso 1 1 d . . .
O51 O 0.2046(6) 0.2061(8) 0.9294(5) 0.108(4) Uiso 1 1 d . . .
O52 O 0.2440(7) 0.1810(10) 0.8775(5) 0.130(5) Uiso 1 1 d . . .
O53 O 0.3066(6) 0.2080(9) 1.0156(5) 0.127(5) Uiso 1 1 d . . .
O54 O 0.3405(6) 0.1477(8) 0.9655(5) 0.120(4) Uiso 1 1 d . . .
O61 O 0.4061(6) 0.2545(9) 0.9352(5) 0.116(4) Uiso 1 1 d . . .
O62 O 0.4257(6) 0.3410(9) 0.8869(5) 0.120(4) Uiso 1 1 d . . .
O63 O 0.3540(10) 0.1277(12) 0.8788(8) 0.183(8) Uiso 1 1 d . . .
O64 O 0.4046(10) 0.1968(13) 0.8366(8) 0.190(8) Uiso 1 1 d . . .
O71 O 0.3253(9) 0.2801(12) 0.7655(8) 0.181(7) Uiso 1 1 d . . .
O72 O 0.2898(8) 0.3911(12) 0.7245(6) 0.155(6) Uiso 1 1 d . . .
O73 O 0.4354(8) 0.3332(11) 0.8023(7) 0.160(6) Uiso 1 1 d . . .
O74 O 0.4011(10) 0.4219(14) 0.7457(8) 0.198(8) Uiso 1 1 d . . .
O81 O 0.3469(5) 0.6609(7) 0.8066(4) 0.093(3) Uiso 1 1 d . . .
O82 O 0.3887(6) 0.5551(9) 0.7856(5) 0.125(4) Uiso 1 1 d . . .
O83 O 0.3134(8) 0.5261(12) 0.6945(7) 0.164(6) Uiso 1 1 d . . .
O84 O 0.2948(5) 0.6540(7) 0.7085(4) 0.089(3) Uiso 1 1 d . . .
F1 F 0.2418(3) 0.6506(4) 0.8135(2) 0.0618(18) Uiso 1 1 d . . .
F2 F 0.1639(3) 0.6170(4) 0.8507(3) 0.0676(19) Uiso 1 1 d . . .
F3 F 0.1929(4) 0.5369(5) 0.9333(3) 0.080(2) Uiso 1 1 d . . .
F4 F 0.2022(5) 0.3750(6) 0.9363(4) 0.108(3) Uiso 1 1 d . . .
F5 F 0.2994(4) 0.3094(6) 0.9381(3) 0.092(3) Uiso 1 1 d . . .
F6 F 0.3139(4) 0.2870(6) 0.8538(4) 0.104(3) Uiso 1 1 d . . .
F7 F 0.3497(4) 0.4212(6) 0.8149(3) 0.100(3) Uiso 1 1 d . . .
F8 F 0.2749(4) 0.5323(5) 0.7660(3) 0.081(2) Uiso 1 1 d . . .
C11 C 0.1415(5) 0.6316(8) 0.7204(4) 0.072(4) Uiso 1 1 d D . .
C12 C 0.0952(4) 0.6130(6) 0.6745(4) 0.085(4) Uiso 1 1 d D . .
C13 C 0.0395(5) 0.6036(12) 0.6826(6) 0.150(9) Uiso 1 1 d D . .
H13A H 0.0097 0.5909 0.6530 0.225 Uiso 1 1 calc R . .
H13B H 0.0305 0.6548 0.6952 0.225 Uiso 1 1 calc R . .
H13C H 0.0425 0.5591 0.7048 0.225 Uiso 1 1 calc R . .
C14 C 0.1089(8) 0.5340(9) 0.6544(6) 0.216(15) Uiso 1 1 d D . .
H14A H 0.0785 0.5213 0.6251 0.324 Uiso 1 1 calc R . .
H14B H 0.1125 0.4893 0.6767 0.324 Uiso 1 1 calc R . .
H14C H 0.1444 0.5405 0.6486 0.324 Uiso 1 1 calc R . .
C15 C 0.0908(8) 0.6827(10) 0.6406(5) 0.149(9) Uiso 1 1 d D . .
H15A H 0.0606 0.6709 0.6110 0.223 Uiso 1 1 calc R . .
H15B H 0.1266 0.6883 0.6351 0.223 Uiso 1 1 calc R . .
H15C H 0.0824 0.7337 0.6537 0.223 Uiso 1 1 calc R . .
C16 C 0.2238(6) 0.8176(6) 0.7591(4) 0.072(4) Uiso 1 1 d D . .
C17 C 0.2273(4) 0.9074(6) 0.7482(3) 0.101(5) Uiso 1 1 d D . .
C18 C 0.1688(5) 0.9395(10) 0.7210(6) 0.146(9) Uiso 1 1 d D . .
H18A H 0.1712 0.9975 0.7136 0.219 Uiso 1 1 calc R . .
H18B H 0.1446 0.9335 0.7399 0.219 Uiso 1 1 calc R . .
H18C H 0.1529 0.9083 0.6921 0.219 Uiso 1 1 calc R . .
C19 C 0.2517(7) 0.9552(8) 0.7933(5) 0.143(8) Uiso 1 1 d D . .
H19A H 0.2546 1.0132 0.7862 0.215 Uiso 1 1 calc R . .
H19B H 0.2893 0.9340 0.8111 0.215 Uiso 1 1 calc R . .
H19C H 0.2271 0.9493 0.8118 0.215 Uiso 1 1 calc R . .
C20 C 0.2651(6) 0.9177(9) 0.7192(5) 0.105(6) Uiso 1 1 d D . .
H20A H 0.2675 0.9758 0.7122 0.158 Uiso 1 1 calc R . .
H20B H 0.2493 0.8870 0.6900 0.158 Uiso 1 1 calc R . .
H20C H 0.3028 0.8969 0.7367 0.158 Uiso 1 1 calc R . .
C21 C 0.2371(5) 0.7577(8) 0.9117(4) 0.075(4) Uiso 1 1 d D . .
C22 C 0.2808(4) 0.8196(6) 0.9385(4) 0.110(6) Uiso 1 1 d D . .
C23 C 0.3027(6) 0.7971(10) 0.9898(4) 0.111(6) Uiso 1 1 d D . .
H23A H 0.3312 0.8370 1.0071 0.166 Uiso 1 1 calc R . .
H23B H 0.3195 0.7423 0.9937 0.166 Uiso 1 1 calc R . .
H23C H 0.2715 0.7974 1.0019 0.166 Uiso 1 1 calc R . .
C24 C 0.2545(8) 0.9043(7) 0.9325(7) 0.219(15) Uiso 1 1 d D . .
H24A H 0.2829 0.9444 0.9497 0.329 Uiso 1 1 calc R . .
H24B H 0.2233 0.9044 0.9446 0.329 Uiso 1 1 calc R . .
H24C H 0.2402 0.9188 0.8993 0.329 Uiso 1 1 calc R . .
C25 C 0.3294(6) 0.8197(12) 0.9200(6) 0.135(8) Uiso 1 1 d D . .
H25A H 0.3577 0.8597 0.9373 0.202 Uiso 1 1 calc R . .
H25B H 0.3154 0.8343 0.8868 0.202 Uiso 1 1 calc R . .
H25C H 0.3464 0.7651 0.9238 0.202 Uiso 1 1 calc R . .
C26 C 0.0841(6) 0.7674(8) 0.8454(5) 0.079(4) Uiso 1 1 d D . .
C27 C 0.0357(5) 0.8244(8) 0.8423(5) 0.116(6) Uiso 1 1 d D . .
C28 C 0.0288(9) 0.8866(11) 0.8038(6) 0.154(9) Uiso 1 1 d D . .
H28A H -0.0024 0.9237 0.8020 0.231 Uiso 1 1 calc R . .
H28B H 0.0206 0.8580 0.7740 0.231 Uiso 1 1 calc R . .
H28C H 0.0636 0.9181 0.8106 0.231 Uiso 1 1 calc R . .
C29 C -0.0182(6) 0.7750(14) 0.8316(11) 0.33(3) Uiso 1 1 d D . .
H29A H -0.0494 0.8117 0.8301 0.493 Uiso 1 1 calc R . .
H29B H -0.0135 0.7342 0.8562 0.493 Uiso 1 1 calc R . .
H29C H -0.0264 0.7471 0.8016 0.493 Uiso 1 1 calc R . .
C30 C 0.0479(10) 0.8687(13) 0.8884(6) 0.201(14) Uiso 1 1 d D . .
H30A H 0.0164 0.9052 0.8865 0.302 Uiso 1 1 calc R . .
H30B H 0.0824 0.9010 0.8952 0.302 Uiso 1 1 calc R . .
H30C H 0.0527 0.8286 0.9133 0.302 Uiso 1 1 calc R . .
C31 C 0.0665(4) 0.5046(8) 0.8794(4) 0.082(4) Uiso 1 1 d D . .
C32 C 0.0075(4) 0.4858(5) 0.8466(3) 0.097(5) Uiso 1 1 d D . .
C33 C -0.0013(7) 0.3937(6) 0.8431(5) 0.129(7) Uiso 1 1 d D . .
H33A H -0.0395 0.3816 0.8220 0.194 Uiso 1 1 calc R . .
H33B H 0.0039 0.3714 0.8741 0.194 Uiso 1 1 calc R . .
H33C H 0.0261 0.3687 0.8310 0.194 Uiso 1 1 calc R . .
C34 C -0.0002(6) 0.5203(8) 0.7986(3) 0.091(5) Uiso 1 1 d D . .
H34A H -0.0385 0.5084 0.7774 0.136 Uiso 1 1 calc R . .
H34B H 0.0271 0.4951 0.7866 0.136 Uiso 1 1 calc R . .
H34C H 0.0056 0.5797 0.8009 0.136 Uiso 1 1 calc R . .
C35 C -0.0352(5) 0.5246(9) 0.8651(5) 0.109(6) Uiso 1 1 d D . .
H35A H -0.0733 0.5125 0.8438 0.164 Uiso 1 1 calc R . .
H35B H -0.0295 0.5840 0.8673 0.164 Uiso 1 1 calc R . .
H35C H -0.0302 0.5024 0.8960 0.164 Uiso 1 1 calc R . .
C36 C 0.1227(7) 0.6040(11) 0.9930(6) 0.100(5) Uiso 1 1 d D . .
C37 C 0.0988(7) 0.6397(10) 1.0279(6) 0.166(10) Uiso 1 1 d D . .
C38 C 0.0931(13) 0.7319(10) 1.0216(10) 0.211(14) Uiso 1 1 d D . .
H38A H 0.0788 0.7551 1.0449 0.317 Uiso 1 1 calc R . .
H38B H 0.0669 0.7443 0.9903 0.317 Uiso 1 1 calc R . .
H38C H 0.1300 0.7557 1.0255 0.317 Uiso 1 1 calc R . .
C39 C 0.1380(13) 0.6204(19) 1.0770(5) 0.28(2) Uiso 1 1 d D . .
H39A H 0.1234 0.6457 1.0997 0.416 Uiso 1 1 calc R . .
H39B H 0.1756 0.6421 1.0815 0.416 Uiso 1 1 calc R . .
H39C H 0.1402 0.5609 1.0816 0.416 Uiso 1 1 calc R . .
C40 C 0.0413(9) 0.6025(18) 1.0204(12) 0.32(3) Uiso 1 1 d D . .
H40A H 0.0255 0.6262 1.0427 0.473 Uiso 1 1 calc R . .
H40B H 0.0450 0.5431 1.0250 0.473 Uiso 1 1 calc R . .
H40C H 0.0161 0.6142 0.9885 0.473 Uiso 1 1 calc R . .
C41 C 0.2781(7) 0.4386(11) 1.0344(5) 0.108(6) Uiso 1 1 d D . .
C42 C 0.3166(6) 0.4815(8) 1.0777(5) 0.128(7) Uiso 1 1 d D . .
C43 C 0.3146(11) 0.5733(8) 1.0692(9) 0.257(19) Uiso 1 1 d D . .
H43A H 0.3392 0.6010 1.0972 0.385 Uiso 1 1 calc R . .
H43B H 0.2758 0.5929 1.0618 0.385 Uiso 1 1 calc R . .
H43C H 0.3273 0.5851 1.0430 0.385 Uiso 1 1 calc R . .
C44 C 0.3765(6) 0.4510(15) 1.0887(8) 0.189(12) Uiso 1 1 d D . .
H44A H 0.4017 0.4810 1.1156 0.284 Uiso 1 1 calc R . .
H44B H 0.3882 0.4600 1.0617 0.284 Uiso 1 1 calc R . .
H44C H 0.3782 0.3924 1.0960 0.284 Uiso 1 1 calc R . .
C45 C 0.2972(10) 0.4632(16) 1.1185(6) 0.190(12) Uiso 1 1 d D . .
H45A H 0.3205 0.4937 1.1459 0.285 Uiso 1 1 calc R . .
H45B H 0.3007 0.4044 1.1252 0.285 Uiso 1 1 calc R . .
H45C H 0.2577 0.4797 1.1105 0.285 Uiso 1 1 calc R . .
C46 C 0.1511(7) 0.2962(10) 1.0065(6) 0.104(6) Uiso 1 1 d D . .
C47 C 0.1111(5) 0.2426(7) 1.0209(4) 0.121(7) Uiso 1 1 d D . .
C48 C 0.0601(7) 0.2222(13) 0.9783(6) 0.186(12) Uiso 1 1 d D . .
H48A H 0.0342 0.1874 0.9876 0.279 Uiso 1 1 calc R . .
H48B H 0.0724 0.1932 0.9554 0.279 Uiso 1 1 calc R . .
H48C H 0.0409 0.2730 0.9645 0.279 Uiso 1 1 calc R . .
C49 C 0.0921(9) 0.2877(12) 1.0563(6) 0.151(9) Uiso 1 1 d D . .
H49A H 0.0659 0.2533 1.0654 0.226 Uiso 1 1 calc R . .
H49B H 0.0732 0.3387 1.0425 0.226 Uiso 1 1 calc R . .
H49C H 0.1249 0.3004 1.0839 0.226 Uiso 1 1 calc R . .
C50 C 0.1408(9) 0.1639(9) 1.0424(8) 0.178(11) Uiso 1 1 d D . .
H50A H 0.1148 0.1289 1.0513 0.268 Uiso 1 1 calc R . .
H50B H 0.1735 0.1770 1.0700 0.268 Uiso 1 1 calc R . .
H50C H 0.1535 0.1352 1.0196 0.268 Uiso 1 1 calc R . .
C51 C 0.2086(5) 0.1793(9) 0.8959(5) 0.078(4) Uiso 1 1 d D . .
C52 C 0.1521(6) 0.1416(7) 0.8684(6) 0.182(12) Uiso 1 1 d D . .
C53 C 0.1087(6) 0.2090(11) 0.8499(7) 0.117(6) Uiso 1 1 d D . .
H53A H 0.0731 0.1850 0.8298 0.176 Uiso 1 1 calc R . .
H53B H 0.1223 0.2480 0.8318 0.176 Uiso 1 1 calc R . .
H53C H 0.1028 0.2374 0.8760 0.176 Uiso 1 1 calc R . .
C54 C 0.1335(9) 0.0854(15) 0.9000(11) 0.28(2) Uiso 1 1 d D . .
H54A H 0.0980 0.0587 0.8818 0.414 Uiso 1 1 calc R . .
H54B H 0.1282 0.1175 0.9252 0.414 Uiso 1 1 calc R . .
H54C H 0.1624 0.0436 0.9132 0.414 Uiso 1 1 calc R . .
C55 C 0.1574(11) 0.0926(18) 0.8279(9) 0.47(5) Uiso 1 1 d D . .
H55A H 0.1206 0.0699 0.8095 0.698 Uiso 1 1 calc R . .
H55B H 0.1844 0.0479 0.8399 0.698 Uiso 1 1 calc R . .
H55C H 0.1707 0.1285 0.8081 0.698 Uiso 1 1 calc R . .
C56 C 0.3338(7) 0.1641(9) 1.0015(5) 0.097(5) Uiso 1 1 d D . .
C57 C 0.3635(5) 0.1165(8) 1.0457(4) 0.125(7) Uiso 1 1 d D . .
C58 C 0.3368(10) 0.1365(16) 1.0820(6) 0.33(3) Uiso 1 1 d D . .
H58A H 0.3566 0.1069 1.1109 0.502 Uiso 1 1 calc R . .
H58B H 0.2971 0.1200 1.0704 0.502 Uiso 1 1 calc R . .
H58C H 0.3394 0.1955 1.0881 0.502 Uiso 1 1 calc R . .
C59 C 0.4253(6) 0.1399(12) 1.0643(7) 0.154(9) Uiso 1 1 d D . .
H59A H 0.4446 0.1088 1.0928 0.231 Uiso 1 1 calc R . .
H59B H 0.4289 0.1986 1.0714 0.231 Uiso 1 1 calc R . .
H59C H 0.4425 0.1276 1.0408 0.231 Uiso 1 1 calc R . .
C60 C 0.3580(9) 0.0253(8) 1.0353(8) 0.172(11) Uiso 1 1 d D . .
H60A H 0.3783 -0.0054 1.0637 0.258 Uiso 1 1 calc R . .
H60B H 0.3739 0.0127 1.0111 0.258 Uiso 1 1 calc R . .
H60C H 0.3181 0.0098 1.0244 0.258 Uiso 1 1 calc R . .
C61 C 0.4374(7) 0.3043(11) 0.9232(6) 0.111(6) Uiso 1 1 d D . .
C62 C 0.4938(6) 0.3230(10) 0.9602(5) 0.135(8) Uiso 1 1 d D . .
C63 C 0.5357(8) 0.3474(19) 0.9371(10) 0.250(19) Uiso 1 1 d D . .
H63A H 0.5725 0.3577 0.9610 0.375 Uiso 1 1 calc R . .
H63B H 0.5226 0.3972 0.9186 0.375 Uiso 1 1 calc R . .
H63C H 0.5392 0.3031 0.9166 0.375 Uiso 1 1 calc R . .
C64 C 0.4870(12) 0.3928(16) 0.9907(9) 0.253(19) Uiso 1 1 d D . .
H64A H 0.5237 0.4058 1.0142 0.380 Uiso 1 1 calc R . .
H64B H 0.4607 0.3766 1.0063 0.380 Uiso 1 1 calc R . .
H64C H 0.4724 0.4412 0.9713 0.380 Uiso 1 1 calc R . .
C65 C 0.5152(12) 0.2475(15) 0.9901(9) 0.32(3) Uiso 1 1 d D . .
H65A H 0.5526 0.2586 1.0129 0.486 Uiso 1 1 calc R . .
H65B H 0.5174 0.2015 0.9703 0.486 Uiso 1 1 calc R . .
H65C H 0.4892 0.2336 1.0066 0.486 Uiso 1 1 calc R . .
C66 C 0.3820(8) 0.1313(11) 0.8528(8) 0.130(7) Uiso 1 1 d D . .
C67 C 0.4162(7) 0.0592(9) 0.8462(5) 0.197(13) Uiso 1 1 d D . .
C68 C 0.4022(11) -0.0161(11) 0.8693(9) 0.215(15) Uiso 1 1 d D . .
H68A H 0.4255 -0.0622 0.8662 0.322 Uiso 1 1 calc R . .
H68B H 0.3623 -0.0298 0.8542 0.322 Uiso 1 1 calc R . .
H68C H 0.4099 -0.0048 0.9024 0.322 Uiso 1 1 calc R . .
C69 C 0.4785(6) 0.0784(15) 0.8683(8) 0.177(11) Uiso 1 1 d D . .
H69A H 0.5007 0.0318 0.8641 0.266 Uiso 1 1 calc R . .
H69B H 0.4876 0.0890 0.9016 0.266 Uiso 1 1 calc R . .
H69C H 0.4875 0.1270 0.8533 0.266 Uiso 1 1 calc R . .
C70 C 0.4021(11) 0.0429(15) 0.7945(6) 0.209(14) Uiso 1 1 d D . .
H70A H 0.4253 -0.0023 0.7903 0.313 Uiso 1 1 calc R . .
H70B H 0.4097 0.0922 0.7794 0.313 Uiso 1 1 calc R . .
H70C H 0.3622 0.0284 0.7805 0.313 Uiso 1 1 calc R . .
C71 C 0.2832(11) 0.315(2) 0.7333(8) 0.203(14) Uiso 1 1 d D . .
C72 C 0.2468(9) 0.2683(11) 0.6908(8) 0.184(12) Uiso 1 1 d D . .
C73 C 0.1876(8) 0.3035(19) 0.6742(10) 0.212(15) Uiso 1 1 d D . .
H73A H 0.1632 0.2702 0.6484 0.318 Uiso 1 1 calc R . .
H73B H 0.1885 0.3599 0.6635 0.318 Uiso 1 1 calc R . .
H73C H 0.1729 0.3032 0.6999 0.318 Uiso 1 1 calc R . .
C74 C 0.2716(12) 0.276(2) 0.6522(9) 0.232(17) Uiso 1 1 d D . .
H74A H 0.2489 0.2439 0.6252 0.348 Uiso 1 1 calc R . .
H74B H 0.3103 0.2553 0.6634 0.348 Uiso 1 1 calc R . .
H74C H 0.2715 0.3336 0.6433 0.348 Uiso 1 1 calc R . .
C75 C 0.2447(18) 0.1786(13) 0.7032(16) 0.81(12) Uiso 1 1 d D . .
H75A H 0.2197 0.1490 0.6761 1.218 Uiso 1 1 calc R . .
H75B H 0.2304 0.1739 0.7291 1.218 Uiso 1 1 calc R . .
H75C H 0.2826 0.1552 0.7125 1.218 Uiso 1 1 calc R . .
C76 C 0.4487(9) 0.3729(15) 0.7767(8) 0.147(9) Uiso 1 1 d D . .
C77 C 0.5021(7) 0.3736(10) 0.7647(6) 0.156(9) Uiso 1 1 d D . .
C78 C 0.4868(10) 0.3759(15) 0.7121(6) 0.162(10) Uiso 1 1 d D . .
H78A H 0.5212 0.3743 0.7043 0.244 Uiso 1 1 calc R . .
H78B H 0.4659 0.4263 0.6998 0.244 Uiso 1 1 calc R . .
H78C H 0.4632 0.3284 0.6983 0.244 Uiso 1 1 calc R . .
C79 C 0.5367(12) 0.4487(15) 0.7861(10) 0.36(3) Uiso 1 1 d D . .
H79A H 0.5711 0.4495 0.7782 0.533 Uiso 1 1 calc R . .
H79B H 0.5468 0.4471 0.8200 0.533 Uiso 1 1 calc R . .
H79C H 0.5146 0.4982 0.7738 0.533 Uiso 1 1 calc R . .
C80 C 0.5361(11) 0.2969(15) 0.7840(9) 0.243(18) Uiso 1 1 d D . .
H80A H 0.5698 0.2962 0.7752 0.364 Uiso 1 1 calc R . .
H80B H 0.5131 0.2484 0.7712 0.364 Uiso 1 1 calc R . .
H80C H 0.5473 0.2966 0.8181 0.364 Uiso 1 1 calc R . .
C81 C 0.3943(6) 0.6104(11) 0.8119(6) 0.110(6) Uiso 1 1 d D . .
C82 C 0.4480(6) 0.6416(9) 0.8482(5) 0.171(11) Uiso 1 1 d D . .
C83 C 0.4369(11) 0.7242(11) 0.8662(9) 0.231(17) Uiso 1 1 d D . .
H83A H 0.4717 0.7444 0.8897 0.347 Uiso 1 1 calc R . .
H83B H 0.4077 0.7184 0.8803 0.347 Uiso 1 1 calc R . .
H83C H 0.4243 0.7632 0.8403 0.347 Uiso 1 1 calc R . .
C84 C 0.4675(9) 0.5812(15) 0.8884(6) 0.208(14) Uiso 1 1 d D . .
H84A H 0.5030 0.6004 0.9113 0.312 Uiso 1 1 calc R . .
H84B H 0.4733 0.5274 0.8766 0.312 Uiso 1 1 calc R . .
H84C H 0.4388 0.5769 0.9032 0.312 Uiso 1 1 calc R . .
C85 C 0.4933(7) 0.6507(14) 0.8265(8) 0.164(10) Uiso 1 1 d D . .
H85A H 0.5285 0.6689 0.8502 0.246 Uiso 1 1 calc R . .
H85B H 0.4813 0.6911 0.8013 0.246 Uiso 1 1 calc R . .
H85C H 0.4995 0.5978 0.8138 0.246 Uiso 1 1 calc R . .
C86 C 0.3070(8) 0.6070(12) 0.6865(6) 0.127(7) Uiso 1 1 d D . .
C87 C 0.3075(6) 0.6340(8) 0.6392(5) 0.136(8) Uiso 1 1 d D . .
C88 C 0.2666(9) 0.5816(14) 0.6015(7) 0.241(17) Uiso 1 1 d D . .
H88A H 0.2659 0.6004 0.5708 0.362 Uiso 1 1 calc R . .
H88B H 0.2289 0.5864 0.6033 0.362 Uiso 1 1 calc R . .
H88C H 0.2788 0.5243 0.6060 0.362 Uiso 1 1 calc R . .
C89 C 0.3664(7) 0.6242(13) 0.6375(8) 0.151(9) Uiso 1 1 d D . .
H89A H 0.3669 0.6427 0.6071 0.227 Uiso 1 1 calc R . .
H89B H 0.3775 0.5665 0.6420 0.227 Uiso 1 1 calc R . .
H89C H 0.3929 0.6571 0.6623 0.227 Uiso 1 1 calc R . .
C90 C 0.2898(10) 0.7232(10) 0.6313(8) 0.185(12) Uiso 1 1 d D . .
H90A H 0.2895 0.7405 0.6005 0.278 Uiso 1 1 calc R . .
H90B H 0.3165 0.7571 0.6553 0.278 Uiso 1 1 calc R . .
H90C H 0.2520 0.7297 0.6329 0.278 Uiso 1 1 calc R . .
N1 N 0.2702(15) 0.4644(19) 0.8830(12) 0.208(12) Uiso 1 1 d . B .
H1A H 0.2483 0.4715 0.9014 0.249 Uiso 1 1 calc R . .
H1B H 0.2870 0.4139 0.8901 0.249 Uiso 1 1 calc R . .
C1A C 0.2371(18) 0.464(2) 0.8398(15) 0.219(16) Uiso 1 1 d . . .
H1A1 H 0.2599 0.4506 0.8200 0.263 Uiso 1 1 calc R . .
H1A2 H 0.2213 0.5191 0.8312 0.263 Uiso 1 1 calc R . .
C2A C 0.1886(13) 0.4026(19) 0.8287(11) 0.166(10) Uiso 1 1 d . . .
H2A1 H 0.1677 0.4139 0.8501 0.200 Uiso 1 1 calc R . .
H2A2 H 0.2050 0.3471 0.8362 0.200 Uiso 1 1 calc R . .
C3A C 0.1450(14) 0.400(2) 0.7781(12) 0.194(13) Uiso 1 1 d . . .
H3A1 H 0.1147 0.3620 0.7766 0.291 Uiso 1 1 calc R . .
H3A2 H 0.1639 0.3827 0.7565 0.291 Uiso 1 1 calc R . .
H3A3 H 0.1292 0.4553 0.7693 0.291 Uiso 1 1 calc R . .
C1B C 0.3080(19) 0.518(3) 0.8942(15) 0.222(16) Uiso 1 1 d . . .
H1B1 H 0.2917 0.5733 0.8887 0.266 Uiso 1 1 calc R A 1
H1B2 H 0.3337 0.5107 0.8763 0.266 Uiso 1 1 calc R A 1
C2B C 0.336(2) 0.504(3) 0.9412(18) 0.124(15) Uiso 0.50 1 d P B 1
H2B1 H 0.3375 0.5595 0.9548 0.149 Uiso 0.50 1 calc PR B 1
H2B2 H 0.3081 0.4736 0.9508 0.149 Uiso 0.50 1 calc PR B 1
C3B C 0.355(2) 0.550(3) 0.9446(19) 0.140(18) Uiso 0.50 1 d P B 2
H3B1 H 0.3834 0.5870 0.9392 0.168 Uiso 0.50 1 calc PR B 2
H3B2 H 0.3370 0.5775 0.9643 0.168 Uiso 0.50 1 calc PR B 2
C4B C 0.381(2) 0.474(3) 0.965(2) 0.32(3) Uiso 1 1 d . . .
H4B1 H 0.3846 0.4764 0.9982 0.473 Uiso 1 1 calc R B 1
H4B2 H 0.4122 0.5039 0.9607 0.473 Uiso 1 1 calc R B 1
H4B3 H 0.3825 0.4163 0.9563 0.473 Uiso 1 1 calc R B 1

loop_
_atom_site_aniso_label
_atom_site_aniso_U_11
_atom_site_aniso_U_22
_atom_site_aniso_U_33
_atom_site_aniso_U_23
_atom_site_aniso_U_13
_atom_site_aniso_U_12
Mn1 0.231(5) 0.125(3) 0.108(2) 0.052(2) 0.077(3) 0.110(3)
Fe1 0.0651(13) 0.0744(14) 0.0621(12) 0.0127(10) 0.0178(10) 0.0135(10)
Fe2 0.0585(12) 0.0742(13) 0.0516(11) 0.0083(9) 0.0123(9) 0.0039(10)
Fe3 0.0578(13) 0.1061(17) 0.0640(13) 0.0255(12) 0.0130(10) -0.0039(11)
Fe4 0.0679(15) 0.139(2) 0.1050(19) 0.0692(18) -0.0010(13) -0.0193(15)
Fe5 0.0795(17) 0.108(2) 0.137(2) 0.0570(18) -0.0171(16) -0.0271(15)
Fe6 0.0700(17) 0.101(2) 0.182(3) 0.055(2) -0.0201(18) 0.0102(15)
Fe7 0.153(3) 0.101(2) 0.125(3) 0.0295(18) 0.002(2) 0.057(2)

loop_
_geom_bond_atom_site_label_1
_geom_bond_atom_site_label_2
_geom_bond_distance
_geom_bond_site_symmetry_2
_geom_bond_publ_flag
Mn1 O82 1.833(16) . ?
Mn1 O72 1.87(2) . ?
Mn1 O83 1.93(2) . ?
Mn1 O74 1.95(2) . ?
Mn1 F8 1.949(9) . ?
Mn1 F7 1.954(10) . ?
Fe1 F1 1.924(7) . ?
Fe1 O13 1.932(11) . ?
Fe1 O11 1.953(11) . ?
Fe1 O84 1.956(12) . ?
Fe1 F8 1.961(8) . ?
Fe1 O81 2.006(12) . ?
Fe2 F2 1.943(7) . ?
Fe2 F1 1.957(7) . ?
Fe2 O21 1.959(9) . ?
Fe2 O23 1.971(11) . ?
Fe2 O14 1.974(10) . ?
Fe2 O12 1.979(10) . ?
Fe3 F3 1.938(8) . ?
Fe3 O24 1.951(11) . ?
Fe3 O22 1.956(10) . ?
Fe3 O33 1.963(12) . ?
Fe3 F2 1.967(8) . ?
Fe3 O31 1.991(11) . ?
Fe4 F4 1.918(11) . ?
Fe4 O43 1.958(16) . ?
Fe4 O32 1.985(13) . ?
Fe4 F3 1.984(9) . ?
Fe4 O41 2.007(13) . ?
Fe4 O34 2.059(13) . ?
Fe5 F5 1.943(10) . ?
Fe5 F4 1.993(11) . ?
Fe5 O51 1.999(14) . ?
Fe5 O53 1.996(15) . ?
Fe5 O44 2.062(14) . ?
Fe5 O42 2.066(12) . ?
Fe6 F6 1.938(11) . ?
Fe6 O63 1.95(2) . ?
Fe6 F5 2.014(10) . ?
Fe6 O61 2.018(15) . ?
Fe6 O52 2.030(16) . ?
Fe6 O54 2.027(15) . ?
Fe7 O71 1.90(2) . ?
Fe7 F7 1.916(10) . ?
Fe7 O62 1.938(15) . ?
Fe7 O73 1.96(2) . ?
Fe7 O64 1.98(2) . ?
Fe7 F6 2.026(11) . ?
O11 C11 1.295(15) . ?
O12 C11 1.203(15) . ?
O13 C16 1.291(15) . ?
O14 C16 1.258(15) . ?
O21 C21 1.278(14) . ?
O22 C21 1.262(15) . ?
O23 C26 1.230(16) . ?
O24 C26 1.265(16) . ?
O31 C31 1.164(15) . ?
O32 C31 1.280(16) . ?
O33 C36 1.267(19) . ?
O34 C36 1.131(18) . ?
O41 C41 1.261(19) . ?
O42 C41 1.151(18) . ?
O43 C46 1.187(19) . ?
O44 C46 1.175(18) . ?
O51 C51 1.150(17) . ?
O52 C51 1.211(18) . ?
O53 C56 1.17(2) . ?
O54 C56 1.199(19) . ?
O61 C61 1.27(2) . ?
O62 C61 1.21(2) . ?
O63 C66 1.24(3) . ?
O64 C66 1.38(3) . ?
O71 C71 1.30(3) . ?
O72 C71 1.30(3) . ?
O73 C76 1.15(2) . ?
O74 C76 1.48(3) . ?
O81 C81 1.42(2) . ?
O82 C81 1.19(2) . ?
O83 C86 1.34(2) . ?
O84 C86 1.13(2) . ?
C11 C12 1.52(2) . ?
C12 C13 1.52(2) . ?
C12 C15 1.52(2) . ?
C12 C14 1.52(2) . ?
C16 C17 1.51(2) . ?
C17 C20 1.52(2) . ?
C17 C18 1.52(2) . ?
C17 C19 1.52(2) . ?
C21 C22 1.51(2) . ?
C22 C24 1.52(2) . ?
C22 C23 1.52(2) . ?
C22 C25 1.52(2) . ?
C26 C27 1.52(2) . ?
C27 C29 1.52(2) . ?
C27 C28 1.52(2) . ?
C27 C30 1.52(2) . ?
C31 C32 1.52(2) . ?
C32 C33 1.52(2) . ?
C32 C34 1.52(2) . ?
C32 C35 1.52(2) . ?
C36 C37 1.52(2) . ?
C37 C38 1.52(2) . ?
C37 C39 1.52(2) . ?
C37 C40 1.52(2) . ?
C41 C42 1.52(2) . ?
C42 C43 1.52(2) . ?
C42 C44 1.52(2) . ?
C42 C45 1.52(2) . ?
C46 C47 1.52(2) . ?
C47 C49 1.52(2) . ?
C47 C50 1.52(2) . ?
C47 C48 1.52(2) . ?
C51 C52 1.52(2) . ?
C52 C55 1.52(2) . ?
C52 C53 1.52(2) . ?
C52 C54 1.52(2) . ?
C56 C57 1.52(2) . ?
C57 C60 1.52(2) . ?
C57 C59 1.52(2) . ?
C57 C58 1.52(2) . ?
C61 C62 1.51(2) . ?
C62 C65 1.52(2) . ?
C62 C63 1.52(2) . ?
C62 C64 1.52(2) . ?
C66 C67 1.52(2) . ?
C67 C69 1.52(2) . ?
C67 C70 1.52(2) . ?
C67 C68 1.52(2) . ?
C71 C72 1.52(2) . ?
C72 C75 1.52(2) . ?
C72 C74 1.52(2) . ?
C72 C73 1.52(2) . ?
C76 C77 1.52(2) . ?
C77 C79 1.52(2) . ?
C77 C78 1.52(2) . ?
C77 C80 1.52(2) . ?
C81 C82 1.52(2) . ?
C82 C83 1.52(2) . ?
C82 C85 1.52(2) . ?
C82 C84 1.52(2) . ?
C86 C87 1.52(2) . ?
C87 C90 1.52(2) . ?
C87 C89 1.52(2) . ?
C87 C88 1.52(2) . ?
N1 C1B 1.25(4) . ?
N1 C1A 1.30(4) . ?
C1A C2A 1.53(4) . ?
C2A C3A 1.56(4) . ?
C1B C2B 1.38(6) . ?
C1B C3B 1.68(7) . ?
C2B C4B 1.23(6) . ?
C3B C4B 1.44(7) . ?
